data_7224233
loop_
_publ_author_name
'Kaur, Ramanpreet'
'Cherukuvada, Suryanarayan'
'Managutti, Praveen B.'
'Row, Tayur N. Guru'

_publ_section_title
;
 A gallic acid--succinimide co-crystal landscape: polymorphism,
 pseudopolymorphism, variable stoichiometry co-crystals and concomitant
 growth of non-solvated and solvated co-crystals
;
_journal_issue 18
_journal_name_full CrystEngComm
_journal_page_first 3191
_journal_paper_doi 10.1039/C5CE01965F
_journal_volume 18
_journal_year 2016
_chemical_compound_source 'see text'
_chemical_formula_moiety '2(C7 H6 O5), 2(C4 H5 N O2), H2 O'
_chemical_formula_sum 'C11 H12 N O7.5'
_chemical_formula_weight 278.21
_chemical_name_systematic '221 GASM hydrate'
_space_group_IT_number 2
_symmetry_cell_setting triclinic
_symmetry_Int_Tables_number 2
_symmetry_space_group_name_Hall '-P 1'
_symmetry_space_group_name_H-M 'P -1'
_atom_sites_solution_hydrogens mixed
_audit_block_doi 10.5517/cc1jg56c
_audit_update_record
;
2016-01-21 deposited with the CCDC.
2016-02-11 downloaded from the CCDC.
;
_cell_angle_alpha 102.993(5)
_cell_angle_beta 91.110(5)
_cell_angle_gamma 109.434(5)
_cell_formula_units_Z 4
_cell_length_a 8.0698(4)
_cell_length_b 10.3449(6)
_cell_length_c 15.3908(10)
_cell_measurement_reflns_used 5075
_cell_measurement_temperature 120(1)
_cell_measurement_theta_max 32.7188
_cell_measurement_theta_min 2.6853
_cell_volume 1174.40(13)
_computing_cell_refinement
;
CrysAlisPro, Agilent Technologies,
Version 1.171.35.19 (release 27-10-2011 CrysAlis171 .NET)
(compiled Oct 27 2011,15:02:11)
;
_computing_data_collection
;
CrysAlisPro, Agilent Technologies,
Version 1.171.35.19 (release 27-10-2011 CrysAlis171 .NET)
(compiled Oct 27 2011,15:02:11)
;
_computing_data_reduction
;
CrysAlisPro, Agilent Technologies,
Version 1.171.35.19 (release 27-10-2011 CrysAlis171 .NET)
(compiled Oct 27 2011,15:02:11)
;
_computing_publication_material 'PLATON (Spek, 2003)'
_diffrn_ambient_temperature 120(1)
_diffrn_measured_fraction_theta_full 0.999
_diffrn_measured_fraction_theta_max 1.000
_diffrn_measurement_device_type 'Xcalibur, Eos, Nova'
_diffrn_radiation_monochromator mirror
_diffrn_radiation_probe x-ray
_diffrn_radiation_source 'Mova (Mo) X-ray Source'
_diffrn_radiation_type MoK\a
_diffrn_radiation_wavelength 0.71073
_diffrn_reflns_av_R_equivalents 0.0680
_diffrn_reflns_av_unetI/netI 0.0474
_diffrn_reflns_Laue_measured_fraction_full 0.999
_diffrn_reflns_Laue_measured_fraction_max 1.000
_diffrn_reflns_limit_h_max 9
_diffrn_reflns_limit_h_min -9
_diffrn_reflns_limit_k_max 12
_diffrn_reflns_limit_k_min -12
_diffrn_reflns_limit_l_max 18
_diffrn_reflns_limit_l_min -18
_diffrn_reflns_number 20774
_diffrn_reflns_point_group_measured_fraction_full 0.999
_diffrn_reflns_point_group_measured_fraction_max 1.000
_diffrn_reflns_reduction_process
;
;
_diffrn_reflns_theta_full 25.242
_diffrn_reflns_theta_max 25.997
_diffrn_reflns_theta_min 2.691
_exptl_absorpt_coefficient_mu 0.135
_exptl_absorpt_correction_T_max 1.00000
_exptl_absorpt_correction_T_min 0.65866
_exptl_absorpt_correction_type multi-scan
_exptl_absorpt_process_details
;
CrysAlisPro, Agilent Technologies,
Version 1.171.35.19 (release 27-10-2011 CrysAlis171 .NET)
(compiled Oct 27 2011,15:02:11)
Empirical absorption correction using spherical harmonics,
 implemented in SCALE3 ABSPACK scaling algorithm.
;
_exptl_crystal_colour colourless
_exptl_crystal_density_diffrn 1.574
_exptl_crystal_density_method 'Not Measured'
_exptl_crystal_description plate
_exptl_crystal_F_000 580
_exptl_crystal_recrystallization_method 'Re-crystallisation from solvent: '
_exptl_crystal_size_max 0.240
_exptl_crystal_size_mid 0.220
_exptl_crystal_size_min 0.200
_refine_diff_density_max 0.310
_refine_diff_density_min -0.413
_refine_diff_density_rms 0.075
_refine_ls_extinction_method none
_refine_ls_goodness_of_fit_ref 1.060
_refine_ls_hydrogen_treatment mixed
_refine_ls_matrix_type full
_refine_ls_number_parameters 400
_refine_ls_number_reflns 4609
_refine_ls_number_restraints 1
_refine_ls_restrained_S_all 1.061
_refine_ls_R_factor_all 0.0741
_refine_ls_R_factor_gt 0.0561
_refine_ls_shift/su_max 0.001
_refine_ls_shift/su_mean 0.000
_refine_ls_structure_factor_coef Fsqd
_refine_ls_weighting_details
;
 w=1/[\s^2^(Fo^2^)+(0.0832P)^2^+0.1567P]
 where P=(Fo^2^+2Fc^2^)/3
;
_refine_ls_weighting_scheme calc
_refine_ls_wR_factor_gt 0.1406
_refine_ls_wR_factor_ref 0.1574
_reflns_number_gt 3488
_reflns_number_total 4609
_cod_data_source_file c5ce01965f1.cif
_cod_data_source_block ra117
_cod_depositor_comments
;
The following automatic conversions were performed:

'_symmetry_cell_setting' value 'Triclinic' changed to 'triclinic'
according to
/usr/data/users/saulius/crontab/automatic-downloads/rss-feeds/RSC/lib/dictionaries/cif_core.dic
dictionary named 'cif_core.dic' version 2.4.2 from 2011-04-26.

Automatic conversion script
Id: cif_fix_values 4268 2015-11-12 08:31:59Z antanas 

 Adding full bibliography for 7224231--7224237.cif.
;
_cod_database_code 7224233

loop_
_symmetry_equiv_pos_site_id
_symmetry_equiv_pos_as_xyz
1 x,y,z
2 -x,-y,-z

loop_
_atom_site_label
_atom_site_type_symbol
_atom_site_fract_x
_atom_site_fract_y
_atom_site_fract_z
_atom_site_U_iso_or_equiv
_atom_site_adp_type
_atom_site_occupancy
_atom_site_site_symmetry_order
_atom_site_calc_flag
_atom_site_refinement_flags_posn
_atom_site_refinement_flags_adp
C1 C 1.7813(3) 0.8132(2) 0.96543(14) 0.0221(5) Uani 1 1 d . .
C2 C 1.9218(3) 0.8395(2) 1.02985(14) 0.0227(5) Uani 1 1 d . .
H2 H 1.9422 0.9113 1.0837 0.027 Uiso 1 1 calc R U
C3 C 2.0302(3) 0.7592(2) 1.01366(14) 0.0221(5) Uani 1 1 d . .
C4 C 1.9976(3) 0.6524(2) 0.93619(15) 0.0231(5) Uani 1 1 d . .
C5 C 1.8586(3) 0.6273(2) 0.87195(14) 0.0223(5) Uani 1 1 d . .
C6 C 1.7502(3) 0.7081(2) 0.88618(14) 0.0236(5) Uani 1 1 d . .
H6 H 1.6561 0.6921 0.8425 0.028 Uiso 1 1 calc R U
C7 C 1.6637(3) 0.8977(2) 0.98313(14) 0.0228(5) Uani 1 1 d . .
C8 C 1.7060(3) 0.1721(2) 0.50898(14) 0.0207(5) Uani 1 1 d . .
C9 C 1.5680(3) 0.1260(2) 0.43997(14) 0.0212(5) Uani 1 1 d . .
H9 H 1.5588 0.0492 0.3905 0.025 Uiso 1 1 calc R U
C10 C 1.4451(3) 0.1941(2) 0.44484(14) 0.0220(5) Uani 1 1 d . .
C11 C 1.4606(3) 0.3071(2) 0.51795(14) 0.0213(5) Uani 1 1 d . .
C12 C 1.5983(3) 0.3512(2) 0.58550(14) 0.0225(5) Uani 1 1 d . .
C13 C 1.7222(3) 0.2852(2) 0.58132(15) 0.0230(5) Uani 1 1 d . .
H13 H 1.8171 0.3167 0.6272 0.028 Uiso 1 1 calc R U
C14 C 1.8348(3) 0.0983(2) 0.50383(14) 0.0218(5) Uani 1 1 d . .
C15 C 0.7172(3) 0.3571(2) 0.30049(15) 0.0237(5) Uani 1 1 d . .
C16 C 0.7556(3) 0.2322(2) 0.24489(15) 0.0260(5) Uani 1 1 d . .
H16A H 0.7868 0.2471 0.1851 0.031 Uiso 1 1 calc R U
H16B H 0.6521 0.1444 0.2370 0.031 Uiso 1 1 calc R U
C17 C 0.9127(3) 0.2242(2) 0.29862(14) 0.0257(5) Uani 1 1 d . .
H17A H 0.8808 0.1329 0.3157 0.031 Uiso 1 1 calc R U
H17B H 1.0154 0.2344 0.2632 0.031 Uiso 1 1 calc R U
C18 C 0.9539(3) 0.3447(2) 0.38003(15) 0.0237(5) Uani 1 1 d . .
C19 C 2.7618(3) 0.6646(2) 1.19441(15) 0.0244(5) Uani 1 1 d . .
C20 C 2.7084(3) 0.7801(2) 1.25112(15) 0.0293(5) Uani 1 1 d . .
H20A H 2.8026 0.8734 1.2587 0.035 Uiso 1 1 calc R U
H20B H 2.6835 0.7628 1.3110 0.035 Uiso 1 1 calc R U
C21 C 2.5415(3) 0.7743(2) 1.19923(15) 0.0290(5) Uani 1 1 d . .
H21A H 2.4391 0.7514 1.2346 0.035 Uiso 1 1 calc R U
H21B H 2.5577 0.8659 1.1847 0.035 Uiso 1 1 calc R U
C22 C 2.5139(3) 0.6591(2) 1.11492(15) 0.0242(5) Uani 1 1 d . .
O1 O 2.1731(2) 0.78658(17) 1.07454(11) 0.0278(4) Uani 1 1 d . .
O2 O 2.1077(2) 0.57605(17) 0.92403(11) 0.0281(4) Uani 1 1 d . .
O1W O 1.2129(2) -0.0858(2) 0.25999(12) 0.0374(4) Uani 1 1 d D .
O3 O 1.8429(2) 0.52076(18) 0.79815(11) 0.0337(4) Uani 1 1 d . .
O4 O 1.66966(19) 0.97887(16) 1.05625(10) 0.0269(4) Uani 1 1 d . .
O5 O 1.5501(2) 0.87731(18) 0.91440(11) 0.0327(4) Uani 1 1 d . .
O6 O 1.6116(2) 0.46175(17) 0.65725(11) 0.0314(4) Uani 1 1 d . .
O7 O 1.3421(2) 0.37480(17) 0.52729(11) 0.0293(4) Uani 1 1 d . .
O8 O 1.3030(2) 0.15951(18) 0.38348(11) 0.0294(4) Uani 1 1 d . .
O9 O 1.83133(19) 0.00222(16) 0.43873(10) 0.0255(4) Uani 1 1 d . .
O10 O 1.9540(2) 0.14264(16) 0.57396(10) 0.0268(4) Uani 1 1 d . .
O11 O 1.06611(19) 0.37666(17) 0.44284(11) 0.0296(4) Uani 1 1 d . .
O12 O 0.5996(2) 0.39951(17) 0.28370(11) 0.0325(4) Uani 1 1 d . .
O13 O 2.4021(2) 0.62435(16) 1.05151(10) 0.0282(4) Uani 1 1 d . .
O14 O 2.8939(2) 0.63726(17) 1.21042(11) 0.0310(4) Uani 1 1 d . .
N1 N 0.8393(2) 0.4167(2) 0.37500(13) 0.0232(4) Uani 1 1 d . .
N2 N 2.6410(2) 0.5976(2) 1.11995(12) 0.0234(4) Uani 1 1 d . .
H1N H 0.846(3) 0.493(3) 0.4210(19) 0.043(8) Uiso 1 1 d . .
H1O H 2.221(3) 0.723(3) 1.0565(17) 0.038(7) Uiso 1 1 d . .
H1WA H 1.211(4) -0.108(3) 0.2012(12) 0.051(9) Uiso 1 1 d D .
H1WB H 1.137(5) -0.161(4) 0.274(3) 0.107(15) Uiso 1 1 d . .
H2N H 2.639(3) 0.520(3) 1.0672(19) 0.046(8) Uiso 1 1 d . .
H2O H 2.073(4) 0.510(3) 0.874(2) 0.056(10) Uiso 1 1 d . .
H3O H 1.764(4) 0.506(3) 0.756(2) 0.071(12) Uiso 1 1 d . .
H5O H 1.474(4) 0.930(3) 0.928(2) 0.068(10) Uiso 1 1 d . .
H6O H 1.527(3) 0.490(2) 0.6623(16) 0.027(6) Uiso 1 1 d . .
H7O H 1.264(5) 0.333(4) 0.475(2) 0.081(11) Uiso 1 1 d . .
H8O H 1.294(4) 0.088(3) 0.339(2) 0.061(10) Uiso 1 1 d . .
H10O H 2.023(5) 0.091(4) 0.569(2) 0.075(11) Uiso 1 1 d . .

loop_
_atom_site_aniso_label
_atom_site_aniso_U_11
_atom_site_aniso_U_22
_atom_site_aniso_U_33
_atom_site_aniso_U_23
_atom_site_aniso_U_13
_atom_site_aniso_U_12
C1 0.0187(10) 0.0260(12) 0.0259(11) 0.0063(9) 0.0016(8) 0.0132(9)
C2 0.0213(11) 0.0238(12) 0.0240(11) 0.0024(9) -0.0007(9) 0.0114(9)
C3 0.0181(10) 0.0278(12) 0.0214(11) 0.0046(9) -0.0024(8) 0.0104(9)
C4 0.0179(10) 0.0260(12) 0.0293(12) 0.0053(9) 0.0001(9) 0.0138(9)
C5 0.0198(10) 0.0250(12) 0.0215(11) -0.0002(9) -0.0037(8) 0.0113(9)
C6 0.0199(11) 0.0256(12) 0.0260(12) 0.0037(9) -0.0038(9) 0.0110(9)
C7 0.0204(11) 0.0237(12) 0.0255(12) 0.0040(9) -0.0003(8) 0.0108(9)
C8 0.0162(10) 0.0234(11) 0.0262(11) 0.0072(9) 0.0014(8) 0.0109(9)
C9 0.0228(11) 0.0215(11) 0.0208(11) 0.0022(9) -0.0003(8) 0.0117(9)
C10 0.0167(10) 0.0255(12) 0.0236(11) 0.0033(9) -0.0028(8) 0.0092(9)
C11 0.0164(10) 0.0236(11) 0.0268(12) 0.0035(9) -0.0008(8) 0.0128(9)
C12 0.0197(10) 0.0247(11) 0.0232(11) 0.0001(9) -0.0015(8) 0.0119(9)
C13 0.0196(11) 0.0262(12) 0.0265(12) 0.0043(9) -0.0025(8) 0.0140(9)
C14 0.0223(11) 0.0231(11) 0.0217(11) 0.0033(9) -0.0013(8) 0.0114(9)
C15 0.0207(11) 0.0283(12) 0.0258(12) 0.0063(9) 0.0001(8) 0.0137(9)
C16 0.0244(11) 0.0331(13) 0.0240(12) 0.0026(10) -0.0010(9) 0.0174(10)
C17 0.0273(12) 0.0300(12) 0.0245(12) 0.0017(9) -0.0019(9) 0.0195(10)
C18 0.0183(11) 0.0280(12) 0.0279(12) 0.0062(9) 0.0005(9) 0.0125(9)
C19 0.0211(11) 0.0248(12) 0.0274(12) 0.0046(9) -0.0017(9) 0.0095(9)
C20 0.0266(12) 0.0329(13) 0.0285(12) -0.0029(10) -0.0041(9) 0.0174(10)
C21 0.0282(12) 0.0319(13) 0.0302(13) 0.0020(10) -0.0026(9) 0.0189(10)
C22 0.0195(11) 0.0262(12) 0.0274(12) 0.0051(9) 0.0020(9) 0.0097(9)
O1 0.0218(8) 0.0344(9) 0.0292(9) -0.0013(7) -0.0082(6) 0.0189(7)
O2 0.0262(8) 0.0331(9) 0.0286(9) -0.0027(8) -0.0067(7) 0.0220(7)
O1W 0.0395(10) 0.0382(11) 0.0290(10) -0.0034(8) 0.0004(8) 0.0141(9)
O3 0.0329(9) 0.0378(10) 0.0320(10) -0.0080(8) -0.0116(7) 0.0258(8)
O4 0.0246(8) 0.0342(9) 0.0266(9) 0.0029(7) -0.0011(6) 0.0194(7)
O5 0.0321(9) 0.0414(10) 0.0308(9) -0.0015(7) -0.0089(7) 0.0279(8)
O6 0.0282(9) 0.0373(10) 0.0321(9) -0.0072(7) -0.0091(7) 0.0268(8)
O7 0.0232(8) 0.0351(9) 0.0322(9) -0.0037(7) -0.0074(7) 0.0219(7)
O8 0.0234(8) 0.0346(10) 0.0302(9) -0.0031(8) -0.0100(7) 0.0180(7)
O9 0.0247(8) 0.0300(9) 0.0250(8) 0.0011(7) -0.0022(6) 0.0175(7)
O10 0.0254(8) 0.0323(9) 0.0263(8) -0.0016(7) -0.0062(6) 0.0210(7)
O11 0.0202(8) 0.0372(10) 0.0326(9) 0.0014(7) -0.0067(6) 0.0168(7)
O12 0.0278(9) 0.0433(10) 0.0330(9) 0.0026(8) -0.0054(7) 0.0255(8)
O13 0.0237(8) 0.0338(9) 0.0286(9) 0.0025(7) -0.0054(6) 0.0157(7)
O14 0.0240(8) 0.0366(9) 0.0342(9) -0.0006(7) -0.0070(7) 0.0194(7)
N1 0.0185(9) 0.0263(10) 0.0257(10) 0.0003(8) -0.0041(7) 0.0131(8)
N2 0.0201(9) 0.0269(10) 0.0245(10) 0.0016(8) -0.0012(7) 0.0133(8)

loop_
_atom_type_symbol
_atom_type_description
_atom_type_scat_dispersion_real
_atom_type_scat_dispersion_imag
_atom_type_scat_source
O O 0.0106 0.0060 'International Tables Vol C Tables 4.2.6.8 and 6.1.1.4'
N N 0.0061 0.0033 'International Tables Vol C Tables 4.2.6.8 and 6.1.1.4'
H H 0.0000 0.0000 'International Tables Vol C Tables 4.2.6.8 and 6.1.1.4'
C C 0.0033 0.0016 'International Tables Vol C Tables 4.2.6.8 and 6.1.1.4'

loop_
_geom_angle_atom_site_label_1
_geom_angle_atom_site_label_2
_geom_angle_atom_site_label_3
_geom_angle
C6 C1 C2 120.98(18)
C6 C1 C7 119.93(19)
C2 C1 C7 119.09(19)
C3 C2 C1 119.0(2)
C3 C2 H2 120.5
C1 C2 H2 120.5
O1 C3 C4 119.60(18)
O1 C3 C2 120.02(19)
C4 C3 C2 120.38(19)
O2 C4 C3 117.89(18)
O2 C4 C5 121.65(19)
C3 C4 C5 120.43(18)
O3 C5 C6 125.39(19)
O3 C5 C4 114.52(18)
C6 C5 C4 120.1(2)
C5 C6 C1 119.09(19)
C5 C6 H6 120.5
C1 C6 H6 120.5
O4 C7 O5 122.70(19)
O4 C7 C1 122.98(19)
O5 C7 C1 114.31(18)
C13 C8 C9 121.07(18)
C13 C8 C14 120.09(18)
C9 C8 C14 118.84(19)
C10 C9 C8 119.16(19)
C10 C9 H9 120.4
C8 C9 H9 120.4
O8 C10 C9 125.56(19)
O8 C10 C11 114.71(18)
C9 C10 C11 119.73(19)
O7 C11 C12 117.54(18)
O7 C11 C10 122.21(18)
C12 C11 C10 120.23(18)
O6 C12 C13 119.58(19)
O6 C12 C11 119.69(17)
C13 C12 C11 120.73(19)
C12 C13 C8 119.08(19)
C12 C13 H13 120.5
C8 C13 H13 120.5
O9 C14 O10 122.59(18)
O9 C14 C8 122.42(19)
O10 C14 C8 114.99(18)
O12 C15 N1 125.0(2)
O12 C15 C16 126.7(2)
N1 C15 C16 108.25(17)
C15 C16 C17 104.67(17)
C15 C16 H16A 110.8
C17 C16 H16A 110.8
C15 C16 H16B 110.8
C17 C16 H16B 110.8
H16A C16 H16B 108.9
C18 C17 C16 104.92(17)
C18 C17 H17A 110.8
C16 C17 H17A 110.8
C18 C17 H17B 110.8
C16 C17 H17B 110.8
H17A C17 H17B 108.8
O11 C18 N1 123.5(2)
O11 C18 C17 127.83(19)
N1 C18 C17 108.67(18)
O14 C19 N2 125.4(2)
O14 C19 C20 125.7(2)
N2 C19 C20 108.87(17)
C19 C20 C21 104.62(18)
C19 C20 H20A 110.8
C21 C20 H20A 110.8
C19 C20 H20B 110.8
C21 C20 H20B 110.8
H20A C20 H20B 108.9
C22 C21 C20 105.12(17)
C22 C21 H21A 110.7
C20 C21 H21A 110.7
C22 C21 H21B 110.7
C20 C21 H21B 110.7
H21A C21 H21B 108.8
O13 C22 N2 124.4(2)
O13 C22 C21 127.45(19)
N2 C22 C21 108.16(18)
C3 O1 H1O 108.1(17)
C4 O2 H2O 109.9(19)
H1WA O1W H1WB 106(3)
C5 O3 H3O 118(2)
C7 O5 H5O 112.8(19)
C12 O6 H6O 117.4(17)
C11 O7 H7O 105(2)
C10 O8 H8O 113(2)
C14 O10 H10O 111(2)
C18 N1 C15 113.44(18)
C18 N1 H1N 119.3(17)
C15 N1 H1N 127.1(17)
C19 N2 C22 113.01(18)
C19 N2 H2N 130.2(15)
C22 N2 H2N 116.5(15)

loop_
_geom_bond_atom_site_label_1
_geom_bond_atom_site_label_2
_geom_bond_distance
C1 C6 1.394(3)
C1 C2 1.405(3)
C1 C7 1.481(3)
C2 C3 1.384(3)
C2 H2 0.9500
C3 O1 1.382(2)
C3 C4 1.384(3)
C4 O2 1.362(2)
C4 C5 1.397(3)
C5 O3 1.364(3)
C5 C6 1.387(3)
C6 H6 0.9500
C7 O4 1.233(3)
C7 O5 1.318(3)
C8 C13 1.390(3)
C8 C9 1.403(3)
C8 C14 1.475(3)
C9 C10 1.390(3)
C9 H9 0.9500
C10 O8 1.367(2)
C10 C11 1.397(3)
C11 O7 1.354(2)
C11 C12 1.388(3)
C12 O6 1.373(3)
C12 C13 1.381(3)
C13 H13 0.9500
C14 O9 1.235(3)
C14 O10 1.321(2)
C15 O12 1.216(2)
C15 N1 1.378(3)
C15 C16 1.509(3)
C16 C17 1.536(3)
C16 H16A 0.9900
C16 H16B 0.9900
C17 C18 1.497(3)
C17 H17A 0.9900
C17 H17B 0.9900
C18 O11 1.219(3)
C18 N1 1.377(3)
C19 O14 1.224(3)
C19 N2 1.376(3)
C19 C20 1.505(3)
C20 C21 1.529(3)
C20 H20A 0.9900
C20 H20B 0.9900
C21 C22 1.507(3)
C21 H21A 0.9900
C21 H21B 0.9900
C22 O13 1.220(3)
C22 N2 1.384(3)
O1 H1O 0.87(3)
O2 H2O 0.87(3)
O1W H1WA 0.880(18)
O1W H1WB 0.88(4)
O3 H3O 0.85(3)
O5 H5O 0.95(3)
O6 H6O 0.83(2)
O7 H7O 0.93(4)
O8 H8O 0.87(3)
O10 H10O 0.88(3)
N1 H1N 0.92(3)
N2 H2N 1.00(3)

loop_
_geom_torsion_atom_site_label_1
_geom_torsion_atom_site_label_2
_geom_torsion_atom_site_label_3
_geom_torsion_atom_site_label_4
_geom_torsion
C6 C1 C2 C3 0.0(3)
C7 C1 C2 C3 179.21(19)
C1 C2 C3 O1 177.66(19)
C1 C2 C3 C4 -1.6(3)
O1 C3 C4 O2 1.2(3)
C2 C3 C4 O2 -179.52(19)
O1 C3 C4 C5 -177.10(19)
C2 C3 C4 C5 2.2(3)
O2 C4 C5 O3 0.7(3)
C3 C4 C5 O3 178.9(2)
O2 C4 C5 C6 -179.3(2)
C3 C4 C5 C6 -1.1(3)
O3 C5 C6 C1 179.5(2)
C4 C5 C6 C1 -0.5(3)
C2 C1 C6 C5 1.1(3)
C7 C1 C6 C5 -178.15(19)
C6 C1 C7 O4 170.3(2)
C2 C1 C7 O4 -8.9(3)
C6 C1 C7 O5 -8.7(3)
C2 C1 C7 O5 172.04(19)
C13 C8 C9 C10 -0.6(3)
C14 C8 C9 C10 179.34(18)
C8 C9 C10 O8 -179.00(19)
C8 C9 C10 C11 0.1(3)
O8 C10 C11 O7 0.9(3)
C9 C10 C11 O7 -178.22(19)
O8 C10 C11 C12 179.18(18)
C9 C10 C11 C12 0.0(3)
O7 C11 C12 O6 -1.3(3)
C10 C11 C12 O6 -179.6(2)
O7 C11 C12 C13 178.75(19)
C10 C11 C12 C13 0.4(3)
O6 C12 C13 C8 179.1(2)
C11 C12 C13 C8 -0.9(3)
C9 C8 C13 C12 1.0(3)
C14 C8 C13 C12 -178.91(19)
C13 C8 C14 O9 -176.1(2)
C9 C8 C14 O9 3.9(3)
C13 C8 C14 O10 3.9(3)
C9 C8 C14 O10 -176.07(18)
O12 C15 C16 C17 -178.1(2)
N1 C15 C16 C17 1.8(2)
C15 C16 C17 C18 -0.5(2)
C16 C17 C18 O11 177.7(2)
C16 C17 C18 N1 -0.9(2)
O14 C19 C20 C21 177.0(2)
N2 C19 C20 C21 -1.1(3)
C19 C20 C21 C22 -1.8(3)
C20 C21 C22 O13 -175.1(2)
C20 C21 C22 N2 4.1(3)
O11 C18 N1 C15 -176.5(2)
C17 C18 N1 C15 2.2(3)
O12 C15 N1 C18 177.4(2)
C16 C15 N1 C18 -2.5(3)
O14 C19 N2 C22 -174.2(2)
C20 C19 N2 C22 3.9(3)
O13 C22 N2 C19 174.1(2)
C21 C22 N2 C19 -5.1(3)
